data_4319950
loop_
_publ_author_name
'Arto Maaninen'
'Jari Konu'
'Risto S. Laitinen'
'Tristram Chivers'
'Gabriele Schatte'
'Jarkko Pietik\"ainen'
'Markku Ahlgr\'en'

_publ_section_title
;
 Preparation, Crystal Structure, and Spectroscopic Characterization of
 [(Se2SN2)Cl]2
;
_journal_name_full 'Inorganic Chemistry'
_journal_page_first 3539
_journal_page_last 3543
_journal_paper_doi 10.1021/ic010141h
_journal_volume 40
_journal_year 2001
_chemical_formula_sum 'Cl N2 S Se2'
_chemical_formula_weight 253.45
_chemical_name_systematic
;
  ?
;
_space_group_IT_number 61
_symmetry_cell_setting orthorhombic
_symmetry_space_group_name_Hall '-P 2ac 2ab'
_symmetry_space_group_name_H-M 'P b c a'
_atom_sites_solution_hydrogens geom
_atom_sites_solution_primary direct
_atom_sites_solution_secondary difmap
_audit_creation_method SHELXL-97
_cell_angle_alpha 90.00
_cell_angle_beta 90.00
_cell_angle_gamma 90.00
_cell_formula_units_Z 8
_cell_length_a 8.5721(7)
_cell_length_b 7.8336(6)
_cell_length_c 15.2277(10)
_cell_measurement_temperature 120(2)
_cell_volume 1022.55(13)
_computing_structure_refinement 'SHELXL-97 (Sheldrick, 1997)'
_diffrn_ambient_temperature 173(2)
_diffrn_measured_fraction_theta_full 0.999
_diffrn_measured_fraction_theta_max 0.999
_diffrn_radiation_monochromator graphite
_diffrn_radiation_source 'fine-focus sealed tube'
_diffrn_radiation_type MoK\a
_diffrn_radiation_wavelength 0.71073
_diffrn_reflns_av_R_equivalents 0.0601
_diffrn_reflns_av_sigmaI/netI 0.0244
_diffrn_reflns_limit_h_max 10
_diffrn_reflns_limit_h_min -10
_diffrn_reflns_limit_k_max 9
_diffrn_reflns_limit_k_min -9
_diffrn_reflns_limit_l_max 18
_diffrn_reflns_limit_l_min -18
_diffrn_reflns_number 12954
_diffrn_reflns_theta_full 25.99
_diffrn_reflns_theta_max 25.99
_diffrn_reflns_theta_min 3.58
_exptl_absorpt_coefficient_mu 15.232
_exptl_absorpt_correction_T_max 0.6579
_exptl_absorpt_correction_T_min 0.1506
_exptl_crystal_density_diffrn 3.293
_exptl_crystal_density_method 'not measured'
_exptl_crystal_F_000 920
_exptl_crystal_size_max 0.20
_exptl_crystal_size_mid 0.20
_exptl_crystal_size_min 0.03
_refine_diff_density_max 0.442
_refine_diff_density_min -0.456
_refine_diff_density_rms 0.109
_refine_ls_extinction_method none
_refine_ls_goodness_of_fit_ref 1.269
_refine_ls_hydrogen_treatment mixed
_refine_ls_matrix_type full
_refine_ls_number_parameters 55
_refine_ls_number_reflns 1003
_refine_ls_number_restraints 0
_refine_ls_restrained_S_all 1.269
_refine_ls_R_factor_all 0.0348
_refine_ls_R_factor_gt 0.0287
_refine_ls_shift/su_max 0.000
_refine_ls_shift/su_mean 0.000
_refine_ls_structure_factor_coef Fsqd
_refine_ls_weighting_details 'calc w=1/[\s^2^(Fo^2^)+(0.0100P)^2^+2.0000P] where P=(Fo^2^+2Fc^2^)/3'
_refine_ls_weighting_scheme calc
_refine_ls_wR_factor_gt 0.0531
_refine_ls_wR_factor_ref 0.0547
_reflns_number_gt 891
_reflns_number_total 1003
_reflns_threshold_expression >2sigma(I)
_cod_data_source_file ic010141h_2.cif
_cod_data_source_block sn2se2
_cod_database_code 4319950

loop_
_symmetry_equiv_pos_as_xyz
'x, y, z'
'-x+1/2, -y, z+1/2'
'-x, y+1/2, -z+1/2'
'x+1/2, -y+1/2, -z'
'-x, -y, -z'
'x-1/2, y, -z-1/2'
'x, -y-1/2, z-1/2'
'-x-1/2, y-1/2, z'

loop_
_atom_site_label
_atom_site_type_symbol
_atom_site_fract_x
_atom_site_fract_y
_atom_site_fract_z
_atom_site_U_iso_or_equiv
_atom_site_adp_type
_atom_site_occupancy
_atom_site_symmetry_multiplicity
_atom_site_calc_flag
_atom_site_refinement_flags
_atom_site_disorder_assembly
_atom_site_disorder_group
Se1 Se 0.53498(5) 0.18575(6) 0.42042(3) 0.03459(14) Uani 1 1 d . . .
Se2 Se 0.29518(5) 0.05596(6) 0.45303(3) 0.03529(14) Uani 1 1 d . . .
S1 S 0.40918(18) -0.01722(17) 0.27836(9) 0.0456(3) Uani 1 1 d . . .
Cl1 Cl 0.40813(15) 0.28503(17) 0.58997(9) 0.0471(3) Uani 1 1 d . . .
N1 N 0.5418(5) 0.1029(5) 0.3108(3) 0.0427(10) Uani 1 1 d . . .
N2 N 0.2757(5) -0.0430(5) 0.3464(3) 0.0407(10) Uani 1 1 d . . .

loop_
_atom_site_aniso_label
_atom_site_aniso_U_11
_atom_site_aniso_U_22
_atom_site_aniso_U_33
_atom_site_aniso_U_23
_atom_site_aniso_U_13
_atom_site_aniso_U_12
Se1 0.0375(3) 0.0326(2) 0.0337(3) 0.00360(19) -0.0015(2) -0.0055(2)
Se2 0.0259(2) 0.0384(3) 0.0415(3) 0.0002(2) -0.0008(2) 0.00343(19)
S1 0.0610(8) 0.0433(7) 0.0325(7) -0.0025(5) -0.0048(6) -0.0036(6)
Cl1 0.0443(7) 0.0522(7) 0.0447(8) -0.0117(6) -0.0089(6) 0.0146(6)
N1 0.049(3) 0.050(2) 0.029(2) 0.0059(18) 0.0033(19) -0.007(2)
N2 0.038(2) 0.041(2) 0.043(2) -0.0019(19) -0.0106(19) -0.0009(18)

loop_
_atom_type_symbol
_atom_type_description
_atom_type_scat_dispersion_real
_atom_type_scat_dispersion_imag
_atom_type_scat_source
N N 0.0061 0.0033 'International Tables Vol C Tables 4.2.6.8 and 6.1.1.4'
S S 0.1246 0.1234 'International Tables Vol C Tables 4.2.6.8 and 6.1.1.4'
Cl Cl 0.1484 0.1585 'International Tables Vol C Tables 4.2.6.8 and 6.1.1.4'
Se Se -0.0929 2.2259 'International Tables Vol C Tables 4.2.6.8 and 6.1.1.4'

loop_
_geom_angle_atom_site_label_1
_geom_angle_atom_site_label_2
_geom_angle_atom_site_label_3
_geom_angle
_geom_angle_site_symmetry_1
_geom_angle_site_symmetry_3
_geom_angle_publ_flag
N1 Se1 Se2 93.93(13) . . ?
N2 Se2 Se1 94.39(13) . . ?
N1 S1 N2 113.8(2) . . ?
S1 N1 Se1 119.4(2) . . ?
S1 N2 Se2 118.3(2) . . ?

loop_
_geom_bond_atom_site_label_1
_geom_bond_atom_site_label_2
_geom_bond_distance
_geom_bond_site_symmetry_2
_geom_bond_publ_flag
Se1 N1 1.792(4) . ?
Se1 Se2 2.3464(7) . ?
Se2 N2 1.807(4) . ?
S1 N1 1.556(4) . ?
S1 N2 1.557(4) . ?

loop_
_geom_torsion_atom_site_label_1
_geom_torsion_atom_site_label_2
_geom_torsion_atom_site_label_3
_geom_torsion_atom_site_label_4
_geom_torsion
_geom_torsion_site_symmetry_1
_geom_torsion_site_symmetry_2
_geom_torsion_site_symmetry_3
_geom_torsion_site_symmetry_4
_geom_torsion_publ_flag
N1 Se1 Se2 N2 0.29(18) . . . . ?
N2 S1 N1 Se1 3.6(4) . . . . ?
Se2 Se1 N1 S1 -2.2(3) . . . . ?
N1 S1 N2 Se2 -3.3(4) . . . . ?
Se1 Se2 N2 S1 1.6(2) . . . . ?
